data_1526012
loop_
_publ_author_name
'Meyer, G.'
'Nockemann, P.'

_publ_section_title
;
 Reactivity of ammonium chloride/mercuric chloride mixtures with Monel
 containers. The new compounds (N H4)2 (N H3)x (Ni (N H3)2 Cl4) and (N
 H4)5 Cl2 (Cu Cl2) (Cu Cl4)
;
_journal_name_full 'Journal of Solid State Chemistry'
_journal_page_first 254
_journal_page_last 259
_journal_volume 162
_journal_year 2001
_chemical_formula_sum 'Cl8 Cu2 H20 N5'
_chemical_name_systematic '(N H4)5 (Cu Cl2) Cl2 (Cu Cl4)'
_space_group_IT_number 140
_symmetry_space_group_name_Hall '-I 4 2c'
_symmetry_space_group_name_H-M 'I 4/m c m'
_cell_angle_alpha 90
_cell_angle_beta 90
_cell_angle_gamma 90
_cell_formula_units_Z 4
_cell_length_a 8.748
_cell_length_b 8.748
_cell_length_c 23.292
_cell_volume 1782.479
_citation_journal_id_ASTM JSSCBI
_cod_data_source_file Meyer_JSSCBI_2001_1728.cif
_cod_data_source_block H20Cl8Cu2N5
_cod_original_formula_sum 'H20 Cl8 Cu2 N5'
_cod_database_code 1526012

loop_
_symmetry_equiv_pos_as_xyz
x,y,z
-y,x,z
-x,-y,z
y,-x,z
x,-y,-z+1/2
y,x,-z+1/2
-x,y,-z+1/2
-y,-x,-z+1/2
-x,-y,-z
y,-x,-z
x,y,-z
-y,x,-z
-x,y,z-1/2
-y,-x,z-1/2
x,-y,z-1/2
y,x,z-1/2
x+1/2,y+1/2,z+1/2
-y+1/2,x+1/2,z+1/2
-x+1/2,-y+1/2,z+1/2
y+1/2,-x+1/2,z+1/2
x+1/2,-y+1/2,-z+1
y+1/2,x+1/2,-z+1
-x+1/2,y+1/2,-z+1
-y+1/2,-x+1/2,-z+1
-x+1/2,-y+1/2,-z+1/2
y+1/2,-x+1/2,-z+1/2
x+1/2,y+1/2,-z+1/2
-y+1/2,x+1/2,-z+1/2
-x+1/2,y+1/2,z
-y+1/2,-x+1/2,z
x+1/2,-y+1/2,z
y+1/2,x+1/2,z

loop_
_atom_site_label
_atom_site_type_symbol
_atom_site_fract_x
_atom_site_fract_y
_atom_site_fract_z
_atom_site_occupancy
_atom_site_U_iso_or_equiv
_atom_site_attached_hydrogens
Cu2 Cu+2 0.5 0 0.25 1 0.0 0
N1 N-3 0.3457 0.1543 0.091 1 0.0 4
Cl2 Cl-1 0.3514 0.1486 0.31204 1 0.0 0
Cl1 Cl-1 0 0 0.09387 1 0.0 0
N2 N-3 0 0 0.25 1 0.0 4
Cu1 Cu+1 0.5 0.5 0.5 1 0.0 0
Cl3 Cl-1 0.3543 0.1457 0.5 1 0.0 0
